data_1565598
loop_
_publ_author_name
'Bhattacharyya, Manjit K.'
'Dutta, Debajit'
'Nashre-ul-Islam, Swah Mohd.'
'Frontera, Antonio'
'Sharma, Pranay'
'Verma, Akalesh K.'
'Das, Amal'

_publ_section_title
;
 Energetically significant antiparallel \p-stacking contacts in Co(II),
 Ni(II) and Cu(II) coordination compounds of pyridine-2,6-dicarboxylates:
 Antiproliferative evaluation and theoretical studies
;
_journal_name_full 'Inorganica Chimica Acta'
_journal_page_first 119233
_journal_paper_doi 10.1016/j.ica.2019.119233
_journal_volume 501
_journal_year 2020
_chemical_formula_sum 'C12 H14 Cu N2 O7'
_chemical_formula_weight 361.79
_space_group_crystal_system monoclinic
_space_group_IT_number 14
_space_group_name_Hall '-P 2ybc'
_space_group_name_H-M_alt 'P 1 21/c 1'
_atom_sites_solution_hydrogens mixed
_audit_creation_method SHELXL-2018/3
_cell_angle_alpha 90
_cell_angle_beta 90.648(2)
_cell_angle_gamma 90
_cell_formula_units_Z 4
_cell_length_a 14.8466(7)
_cell_length_b 13.4836(6)
_cell_length_c 7.1539(3)
_cell_measurement_reflns_used 8626
_cell_measurement_temperature 293(2)
_cell_measurement_theta_max 22.45
_cell_measurement_theta_min 2.84
_cell_volume 1432.02(11)
_computing_structure_refinement 'SHELXL-2018/3 (Sheldrick, 2018)'
_diffrn_ambient_temperature 293(2)
_diffrn_measured_fraction_theta_full 1.000
_diffrn_measured_fraction_theta_max 1.000
_diffrn_measurement_device_type 'CCD area detector'
_diffrn_measurement_method 'phi and omega scans'
_diffrn_radiation_type MoK\a
_diffrn_radiation_wavelength 0.71073
_diffrn_reflns_av_R_equivalents 0.0259
_diffrn_reflns_av_unetI/netI 0.0172
_diffrn_reflns_Laue_measured_fraction_full 1.000
_diffrn_reflns_Laue_measured_fraction_max 1.000
_diffrn_reflns_limit_h_max 17
_diffrn_reflns_limit_h_min -17
_diffrn_reflns_limit_k_max 16
_diffrn_reflns_limit_k_min -15
_diffrn_reflns_limit_l_max 8
_diffrn_reflns_limit_l_min -8
_diffrn_reflns_number 16755
_diffrn_reflns_point_group_measured_fraction_full 1.000
_diffrn_reflns_point_group_measured_fraction_max 1.000
_diffrn_reflns_theta_full 24.997
_diffrn_reflns_theta_max 24.997
_diffrn_reflns_theta_min 1.372
_exptl_absorpt_coefficient_mu 1.562
_exptl_absorpt_correction_T_max 0.97
_exptl_absorpt_correction_T_min 0.36
_exptl_absorpt_correction_type multi-scan
_exptl_crystal_colour green
_exptl_crystal_density_diffrn 1.678
_exptl_crystal_description plate
_exptl_crystal_F_000 740
_exptl_crystal_size_max 0.36
_exptl_crystal_size_mid 0.28
_exptl_crystal_size_min 0.11
_refine_diff_density_max 0.274
_refine_diff_density_min -0.241
_refine_diff_density_rms 0.052
_refine_ls_extinction_coef 0.0083(6)
_refine_ls_extinction_expression Fc^*^=kFc[1+0.001xFc^2^\l^3^/sin(2\q)]^-1/4^
_refine_ls_extinction_method 'SHELXL-2018/3 (Sheldrick 2018)'
_refine_ls_goodness_of_fit_ref 1.052
_refine_ls_hydrogen_treatment constr
_refine_ls_matrix_type full
_refine_ls_number_parameters 201
_refine_ls_number_reflns 2528
_refine_ls_number_restraints 0
_refine_ls_restrained_S_all 1.052
_refine_ls_R_factor_all 0.0300
_refine_ls_R_factor_gt 0.0267
_refine_ls_shift/su_max 0.000
_refine_ls_shift/su_mean 0.000
_refine_ls_structure_factor_coef Fsqd
_refine_ls_weighting_details 'w=1/[\s^2^(Fo^2^)+(0.0319P)^2^+1.3271P] where P=(Fo^2^+2Fc^2^)/3'
_refine_ls_weighting_scheme calc
_refine_ls_wR_factor_gt 0.0728
_refine_ls_wR_factor_ref 0.0745
_reflns_Friedel_coverage 0.000
_reflns_Friedel_fraction_full .
_reflns_Friedel_fraction_max .
_reflns_number_gt 2280
_reflns_number_total 2528
_reflns_threshold_expression 'I > 2\s(I)'
_cod_data_source_file Cupy26PDCH2O.2H2O.cif
_cod_data_source_block shelx
_cod_original_sg_symbol_H-M 'P 21/c'
_cod_database_code 1565598
_shelx_shelxl_version_number 2018/3
_shelx_space_group_comment
;
The symmetry employed for this shelxl refinement is uniquely defined
by the following loop, which should always be used as a source of
symmetry information in preference to the above space-group names.
They are only intended as comments.
;

loop_
_space_group_symop_operation_xyz
'x, y, z'
'-x, y+1/2, -z+1/2'
'-x, -y, -z'
'x, -y-1/2, z-1/2'

loop_
_atom_site_label
_atom_site_type_symbol
_atom_site_fract_x
_atom_site_fract_y
_atom_site_fract_z
_atom_site_U_iso_or_equiv
_atom_site_adp_type
_atom_site_occupancy
_atom_site_site_symmetry_order
_atom_site_calc_flag
_atom_site_refinement_flags_posn
_atom_site_refinement_flags_adp
_atom_site_refinement_flags_occupancy
_atom_site_disorder_assembly
_atom_site_disorder_group
H3B H 0.283800 0.764900 0.258600 0.080 Uiso 1 1 d . U . . .
H3A H 0.278600 0.699306 0.121710 0.080 Uiso 1 1 d . U . . .
H2A H 0.250500 0.600700 0.366800 0.080 Uiso 1 1 d . U . . .
H2B H 0.293400 0.500000 0.372100 0.080 Uiso 1 1 d . U . . .
Cu1 Cu 0.22906(2) 0.11364(2) 0.42594(4) 0.03292(13) Uani 1 1 d . . . . .
O5 O 0.25896(11) -0.03146(12) 0.4499(3) 0.0404(4) Uani 1 1 d . . . . .
O4 O 0.36616(13) -0.14069(13) 0.3785(3) 0.0556(5) Uani 1 1 d . . . . .
O6 O 0.24578(11) 0.26298(12) 0.3978(2) 0.0373(4) Uani 1 1 d . . . . .
O7 O 0.34147(13) 0.37387(12) 0.2782(3) 0.0469(5) Uani 1 1 d . . . . .
O1 O 0.16508(12) 0.09664(13) 0.1321(3) 0.0423(4) Uani 1 1 d . . . . .
H1A H 0.182272 0.141907 0.064791 0.080 Uiso 1 1 calc R U . . .
N1 N 0.11139(13) 0.11669(14) 0.5480(3) 0.0351(5) Uani 1 1 d . . . . .
N2 N 0.34869(12) 0.11650(13) 0.3333(3) 0.0290(4) Uani 1 1 d . . . . .
C4 C 0.51637(17) 0.1191(2) 0.1909(4) 0.0452(7) Uani 1 1 d . . . . .
H4 H 0.573754 0.119832 0.140134 0.054 Uiso 1 1 calc R U . . .
C6 C 0.38429(15) 0.20367(17) 0.2841(3) 0.0305(5) Uani 1 1 d . . . . .
C10 C -0.05907(19) 0.1165(2) 0.6980(4) 0.0552(8) Uani 1 1 d . . . . .
H10 H -0.116646 0.116164 0.747919 0.066 Uiso 1 1 calc R U . . .
C2 C 0.39285(15) 0.03078(17) 0.3171(3) 0.0335(5) Uani 1 1 d . . . . .
C5 C 0.46956(16) 0.20785(19) 0.2116(4) 0.0387(6) Uani 1 1 d . . . . .
H5 H 0.495163 0.268034 0.177484 0.046 Uiso 1 1 calc R U . . .
C3 C 0.47837(16) 0.02938(19) 0.2453(4) 0.0408(6) Uani 1 1 d . . . . .
H3 H 0.509930 -0.029817 0.233465 0.049 Uiso 1 1 calc R U . . .
C7 C 0.31995(15) 0.28926(17) 0.3213(3) 0.0328(5) Uani 1 1 d . . . . .
C1 C 0.33589(17) -0.05569(18) 0.3861(4) 0.0386(6) Uani 1 1 d . . . . .
C8 C 0.08679(17) 0.0467(2) 0.6691(3) 0.0418(6) Uani 1 1 d . . . . .
H8 H 0.128117 -0.002246 0.702026 0.050 Uiso 1 1 calc R U . . .
C9 C 0.00253(19) 0.0444(2) 0.7469(4) 0.0496(7) Uani 1 1 d . . . . .
H9 H -0.012615 -0.005087 0.831399 0.059 Uiso 1 1 calc R U . . .
C11 C -0.03388(19) 0.1888(2) 0.5743(5) 0.0578(8) Uani 1 1 d . . . . .
H11 H -0.074064 0.238722 0.540173 0.069 Uiso 1 1 calc R U . . .
C12 C 0.05134(17) 0.1868(2) 0.5013(4) 0.0470(7) Uani 1 1 d . . . . .
H12 H 0.067836 0.235750 0.416722 0.056 Uiso 1 1 calc R U . . .
O2 O 0.26398(16) 0.54629(16) 0.4534(3) 0.0648(6) Uani 1 1 d . . . . .
O3 O 0.24457(16) 0.71302(17) 0.2191(3) 0.0702(6) Uani 1 1 d . . . . .
H1B H 0.181847 0.051147 0.094481 0.080 Uiso 1 1 d . U . . .

loop_
_atom_site_aniso_label
_atom_site_aniso_U_11
_atom_site_aniso_U_22
_atom_site_aniso_U_33
_atom_site_aniso_U_23
_atom_site_aniso_U_13
_atom_site_aniso_U_12
Cu1 0.02798(18) 0.02867(18) 0.0423(2) -0.00027(12) 0.01002(12) -0.00117(11)
O5 0.0370(9) 0.0312(9) 0.0531(11) 0.0048(8) 0.0082(8) -0.0026(7)
O4 0.0515(11) 0.0291(10) 0.0863(15) 0.0047(10) 0.0031(10) 0.0084(8)
O6 0.0334(9) 0.0290(9) 0.0497(10) -0.0019(7) 0.0124(7) 0.0005(7)
O7 0.0493(11) 0.0278(9) 0.0639(13) 0.0044(8) 0.0136(9) -0.0026(8)
O1 0.0418(10) 0.0416(10) 0.0437(10) 0.0043(8) 0.0068(8) -0.0074(8)
N1 0.0307(10) 0.0375(11) 0.0371(11) -0.0026(9) 0.0054(8) -0.0039(8)
N2 0.0271(9) 0.0271(10) 0.0330(11) -0.0007(8) 0.0022(8) -0.0003(8)
C4 0.0269(12) 0.0514(16) 0.0576(17) -0.0039(13) 0.0093(11) 0.0014(11)
C6 0.0288(11) 0.0311(12) 0.0316(12) -0.0019(9) 0.0009(9) -0.0024(9)
C10 0.0320(14) 0.074(2) 0.0601(19) -0.0164(16) 0.0156(13) -0.0125(14)
C2 0.0331(12) 0.0309(12) 0.0365(13) 0.0001(10) -0.0006(10) 0.0032(10)
C5 0.0328(12) 0.0402(14) 0.0433(14) -0.0010(11) 0.0056(10) -0.0076(11)
C3 0.0314(13) 0.0399(14) 0.0512(16) -0.0033(12) 0.0017(11) 0.0093(11)
C7 0.0345(12) 0.0303(12) 0.0336(13) -0.0031(10) 0.0010(10) -0.0007(10)
C1 0.0396(14) 0.0313(13) 0.0449(15) 0.0018(11) -0.0020(11) 0.0001(11)
C8 0.0389(13) 0.0528(16) 0.0338(14) 0.0030(12) 0.0011(10) -0.0067(12)
C9 0.0450(15) 0.0682(19) 0.0356(14) -0.0009(13) 0.0073(11) -0.0201(14)
C11 0.0346(14) 0.0588(18) 0.080(2) -0.0052(16) 0.0080(14) 0.0028(13)
C12 0.0373(14) 0.0436(15) 0.0602(18) 0.0038(13) 0.0087(12) -0.0009(12)
O2 0.0746(15) 0.0531(13) 0.0670(15) -0.0008(10) 0.0133(11) -0.0053(11)
O3 0.0808(16) 0.0587(13) 0.0714(15) -0.0118(11) 0.0081(12) 0.0052(12)

loop_
_atom_type_symbol
_atom_type_description
_atom_type_scat_dispersion_real
_atom_type_scat_dispersion_imag
_atom_type_scat_source
C C 0.0033 0.0016 'International Tables Vol C Tables 4.2.6.8 and 6.1.1.4'
Cu Cu 0.3201 1.2651 'International Tables Vol C Tables 4.2.6.8 and 6.1.1.4'
N N 0.0061 0.0033 'International Tables Vol C Tables 4.2.6.8 and 6.1.1.4'
O O 0.0106 0.0060 'International Tables Vol C Tables 4.2.6.8 and 6.1.1.4'
H H 0.0000 0.0000 'International Tables Vol C Tables 4.2.6.8 and 6.1.1.4'

loop_
_geom_angle_atom_site_label_1
_geom_angle_atom_site_label_2
_geom_angle_atom_site_label_3
_geom_angle
_geom_angle_site_symmetry_1
_geom_angle_site_symmetry_3
N2 Cu1 N1 173.52(8) . .
N2 Cu1 O5 81.00(7) . .
N1 Cu1 O5 100.32(7) . .
N2 Cu1 O6 80.24(7) . .
N1 Cu1 O6 97.65(7) . .
O5 Cu1 O6 160.25(7) . .
N2 Cu1 O1 93.50(7) . .
N1 Cu1 O1 92.74(8) . .
O5 Cu1 O1 93.96(7) . .
O6 Cu1 O1 93.29(7) . .
C1 O5 Cu1 114.54(15) . .
C7 O6 Cu1 114.85(14) . .
Cu1 O1 H1A 109.5 . .
Cu1 O1 H1B 106.64(17) . .
H1A O1 H1B 107.8 . .
C8 N1 C12 118.3(2) . .
C8 N1 Cu1 121.70(17) . .
C12 N1 Cu1 119.84(17) . .
C2 N2 C6 122.8(2) . .
C2 N2 Cu1 118.29(15) . .
C6 N2 Cu1 118.85(15) . .
C5 C4 C3 120.8(2) . .
C5 C4 H4 119.6 . .
C3 C4 H4 119.6 . .
N2 C6 C5 120.2(2) . .
N2 C6 C7 111.69(19) . .
C5 C6 C7 128.1(2) . .
C11 C10 C9 118.7(3) . .
C11 C10 H10 120.6 . .
C9 C10 H10 120.6 . .
N2 C2 C3 120.1(2) . .
N2 C2 C1 111.1(2) . .
C3 C2 C1 128.9(2) . .
C6 C5 C4 117.9(2) . .
C6 C5 H5 121.0 . .
C4 C5 H5 121.0 . .
C2 C3 C4 118.1(2) . .
C2 C3 H3 120.9 . .
C4 C3 H3 120.9 . .
O7 C7 O6 126.2(2) . .
O7 C7 C6 119.7(2) . .
O6 C7 C6 114.04(19) . .
O4 C1 O5 125.6(2) . .
O4 C1 C2 119.5(2) . .
O5 C1 C2 114.9(2) . .
N1 C8 C9 122.4(3) . .
N1 C8 H8 118.8 . .
C9 C8 H8 118.8 . .
C8 C9 C10 119.1(3) . .
C8 C9 H9 120.5 . .
C10 C9 H9 120.5 . .
C10 C11 C12 119.3(3) . .
C10 C11 H11 120.3 . .
C12 C11 H11 120.3 . .
N1 C12 C11 122.2(3) . .
N1 C12 H12 118.9 . .
C11 C12 H12 118.9 . .
H2A O2 H2B 101.2(2) . .
H3B O3 H3A 92.0(2) . .

loop_
_geom_bond_atom_site_label_1
_geom_bond_atom_site_label_2
_geom_bond_distance
_geom_bond_site_symmetry_2
Cu1 N2 1.9031(18) .
Cu1 N1 1.962(2) .
Cu1 O5 2.0131(17) .
Cu1 O6 2.0391(16) .
Cu1 O1 2.3083(18) .
O5 C1 1.277(3) .
O4 C1 1.232(3) .
O6 C7 1.285(3) .
O7 C7 1.225(3) .
O1 H1A 0.8200 .
O1 H1B 0.7157(19) .
N1 C8 1.335(3) .
N1 C12 1.339(3) .
N2 C2 1.335(3) .
N2 C6 1.337(3) .
C4 C5 1.392(4) .
C4 C3 1.393(4) .
C4 H4 0.9300 .
C6 C5 1.375(3) .
C6 C7 1.523(3) .
C10 C11 1.372(4) .
C10 C9 1.377(4) .
C10 H10 0.9300 .
C2 C3 1.375(3) .
C2 C1 1.526(3) .
C5 H5 0.9300 .
C3 H3 0.9300 .
C8 C9 1.375(4) .
C8 H8 0.9300 .
C9 H9 0.9300 .
C11 C12 1.375(4) .
C11 H11 0.9300 .
C12 H12 0.9300 .
O2 H2A 0.979(2) .
O2 H2B 0.961(2) .
O3 H3B 0.951(2) .
O3 H3A 0.885(2) .

loop_
_geom_torsion_atom_site_label_1
_geom_torsion_atom_site_label_2
_geom_torsion_atom_site_label_3
_geom_torsion_atom_site_label_4
_geom_torsion
_geom_torsion_site_symmetry_1
_geom_torsion_site_symmetry_2
_geom_torsion_site_symmetry_3
_geom_torsion_site_symmetry_4
C2 N2 C6 C5 0.6(4) . . . .
Cu1 N2 C6 C5 -178.10(18) . . . .
C2 N2 C6 C7 -178.8(2) . . . .
Cu1 N2 C6 C7 2.4(3) . . . .
C6 N2 C2 C3 -0.7(4) . . . .
Cu1 N2 C2 C3 178.00(18) . . . .
C6 N2 C2 C1 179.3(2) . . . .
Cu1 N2 C2 C1 -1.9(3) . . . .
N2 C6 C5 C4 0.3(4) . . . .
C7 C6 C5 C4 179.7(2) . . . .
C3 C4 C5 C6 -1.1(4) . . . .
N2 C2 C3 C4 -0.1(4) . . . .
C1 C2 C3 C4 179.8(3) . . . .
C5 C4 C3 C2 1.0(4) . . . .
Cu1 O6 C7 O7 174.4(2) . . . .
Cu1 O6 C7 C6 -5.5(2) . . . .
N2 C6 C7 O7 -177.7(2) . . . .
C5 C6 C7 O7 2.9(4) . . . .
N2 C6 C7 O6 2.3(3) . . . .
C5 C6 C7 O6 -177.1(2) . . . .
Cu1 O5 C1 O4 -176.5(2) . . . .
Cu1 O5 C1 C2 4.2(3) . . . .
N2 C2 C1 O4 179.0(2) . . . .
C3 C2 C1 O4 -0.9(4) . . . .
N2 C2 C1 O5 -1.7(3) . . . .
C3 C2 C1 O5 178.4(2) . . . .
C12 N1 C8 C9 -0.1(4) . . . .
Cu1 N1 C8 C9 -175.9(2) . . . .
N1 C8 C9 C10 0.3(4) . . . .
C11 C10 C9 C8 -0.6(4) . . . .
C9 C10 C11 C12 0.7(5) . . . .
C8 N1 C12 C11 0.2(4) . . . .
Cu1 N1 C12 C11 176.1(2) . . . .
C10 C11 C12 N1 -0.5(5) . . . .
